data_2010457
loop_
_publ_author_name
'Chan, Simon'
'Trotter, James'

_publ_section_title
;
Aversin
;
_journal_name_full 'Acta Crystallographica Section C'
_journal_page_first 272
_journal_page_last 274
_journal_volume 51
_journal_year 1995
_chemical_formula_moiety 'C20 H16 O7'
_chemical_formula_sum 'C20 H16 O7'
_chemical_formula_weight 368.34
_chemical_name_common aversin
_space_group_IT_number 4
_symmetry_cell_setting monoclinic
_symmetry_space_group_name_Hall 'P 2yb'
_symmetry_space_group_name_H-M 'P 1 21 1'
_cell_angle_alpha 90
_cell_angle_beta 96.41(3)
_cell_angle_gamma 90
_cell_formula_units_Z 4
_cell_length_a 5.166(2)
_cell_length_b 20.282(2)
_cell_length_c 15.513(3)
_cell_measurement_temperature 294
_cell_volume 1615.2(5)
_diffrn_ambient_temperature 294
_exptl_crystal_density_diffrn 1.515
_refine_ls_R_factor_obs 0.063
_refine_ls_wR_factor_obs 0.079
_cod_depositor_comments
;
The following automatic conversions were performed:

'_atom_site_thermal_displace_type' tag value 'Uij' was replaced with
'Uani' value 86 times.

Automatic conversion script
Id: cif_fix_values 1646 2011-03-28 12:23:43Z adriana 
;
_cod_original_sg_symbol_Hall 'P 2y1'
_cod_original_sg_symbol_H-M 'P 21'
_cod_database_code 2010457

loop_
_symmetry_equiv_pos_as_xyz
'  +x,  +y,  +z'
'  -x,1/2+y,  -z'

loop_
_atom_site_aniso_label
_atom_site_aniso_U_11
_atom_site_aniso_U_22
_atom_site_aniso_U_33
_atom_site_aniso_U_12
_atom_site_aniso_U_13
_atom_site_aniso_U_23
O1 0.073(2) 0.060(2) 0.058(2) 0.016(2) -0.030(2) -0.024(2)
O2 0.070(2) 0.050(2) 0.048(2) 0.011(2) -0.027(2) -0.013(2)
O3 0.072(2) 0.049(2) 0.071(2) 0.021(2) -0.017(2) -0.010(2)
O4 0.069(2) 0.050(2) 0.053(2) 0.012(2) -0.033(2) -0.006(2)
O5 0.066(2) 0.042(2) 0.046(2) 0.008(2) -0.0180(10) -0.0100(10)
O6 0.044(2) 0.053(2) 0.064(2) 0.0070(10) -0.023(2) 0.003(2)
O7 0.067(2) 0.055(2) 0.069(2) 0.003(2) -0.025(2) 0.014(2)
O8 0.054(2) 0.041(2) 0.076(2) 0.016(2) -0.026(2) -0.005(2)
O9 0.047(2) 0.041(2) 0.053(2) 0.0120(10) -0.0210(10) -0.0070(10)
O10 0.087(3) 0.034(2) 0.057(2) 0.011(2) -0.020(2) -0.0080(10)
O11 0.053(2) 0.046(2) 0.059(2) 0.0120(10) -0.030(2) -0.014(2)
O12 0.036(2) 0.0360(10) 0.052(2) 0.0110(10) -0.0170(10) -0.0100(10)
O13 0.045(2) 0.050(2) 0.051(2) 0.0060(10) -0.0230(10) -0.0070(10)
O14 0.042(2) 0.050(2) 0.071(2) -0.0020(10) -0.019(2) -0.018(2)
C1 0.050(3) 0.036(2) 0.054(2) 0.001(2) -0.003(2) 0.006(2)
C2 0.051(3) 0.037(2) 0.051(2) -0.001(2) -0.006(2) 0.001(2)
C3 0.039(2) 0.032(2) 0.040(2) -0.004(2) -0.004(2) 0.005(2)
C4 0.046(2) 0.034(2) 0.046(2) -0.003(2) -0.009(2) 0.000(2)
C5 0.040(2) 0.033(2) 0.038(2) -0.003(2) -0.007(2) 0.0030(10)
C6 0.042(2) 0.042(2) 0.049(2) -0.004(2) -0.014(2) -0.004(2)
C7 0.032(2) 0.045(2) 0.049(2) -0.003(2) -0.010(2) 0.007(2)
C8 0.038(2) 0.036(2) 0.040(2) -0.002(2) -0.002(2) 0.003(2)
C9 0.044(2) 0.035(2) 0.034(2) -0.005(2) -0.003(2) 0.002(2)
C10 0.042(2) 0.032(2) 0.037(2) -0.004(2) -0.006(2) 0.0050(10)
C11 0.047(2) 0.035(2) 0.036(2) -0.002(2) -0.010(2) 0.004(2)
C12 0.036(2) 0.035(2) 0.040(2) -0.004(2) -0.008(2) 0.007(2)
C13 0.049(3) 0.039(2) 0.041(2) -0.002(2) -0.014(2) 0.005(2)
C14 0.051(3) 0.038(2) 0.053(3) 0.004(2) -0.010(2) 0.007(2)
C15 0.048(3) 0.046(2) 0.051(3) 0.007(2) 0.001(2) 0.004(2)
C16 0.035(2) 0.059(3) 0.075(4) 0.008(2) -0.009(2) 0.003(3)
C17 0.065(3) 0.051(3) 0.069(3) -0.003(2) -0.008(3) 0.017(3)
C18 0.062(3) 0.037(2) 0.057(3) 0.008(2) -0.004(2) -0.001(2)
C19 0.055(3) 0.047(3) 0.098(4) 0.009(2) -0.016(3) 0.012(3)
C20 0.052(3) 0.056(3) 0.051(3) 0.003(2) -0.025(2) 0.007(2)
C21 0.054(3) 0.032(2) 0.044(2) 0.002(2) -0.006(2) 0.001(2)
C22 0.048(2) 0.033(2) 0.045(2) 0.004(2) -0.007(2) 0.001(2)
C23 0.037(2) 0.031(2) 0.041(2) 0.001(2) -0.005(2) 0.004(2)
C24 0.036(2) 0.033(2) 0.045(2) 0.0050(10) -0.004(2) 0.004(2)
C25 0.032(2) 0.030(2) 0.043(2) -0.0010(10) -0.008(2) 0.005(2)
C26 0.035(2) 0.037(2) 0.047(2) 0.000(2) -0.016(2) 0.002(2)
C27 0.034(2) 0.038(2) 0.044(2) 0.000(2) -0.010(2) 0.000(2)
C28 0.033(2) 0.035(2) 0.042(2) 0.003(2) -0.009(2) -0.003(2)
C29 0.032(2) 0.030(2) 0.043(2) 0.0030(10) -0.008(2) 0.001(2)
C30 0.031(2) 0.030(2) 0.038(2) -0.0010(10) -0.0070(10) 0.0060(10)
C31 0.029(2) 0.034(2) 0.039(2) 0.0020(10) -0.0070(10) 0.003(2)
C32 0.038(2) 0.032(2) 0.037(2) 0.000(2) -0.007(2) 0.002(2)
C33 0.036(2) 0.035(2) 0.044(2) 0.001(2) -0.008(2) 0.001(2)
C34 0.046(2) 0.037(2) 0.047(2) -0.002(2) -0.008(2) -0.005(2)
C35 0.035(2) 0.044(2) 0.043(2) 0.002(2) -0.009(2) -0.010(2)
C36 0.031(2) 0.061(3) 0.046(2) 0.006(2) -0.007(2) -0.009(2)
C37 0.043(3) 0.037(2) 0.085(4) -0.004(2) -0.008(2) -0.004(2)
C38 0.041(2) 0.038(2) 0.059(3) 0.005(2) -0.010(2) -0.010(2)
C39 0.104(5) 0.036(2) 0.061(3) 0.005(3) -0.024(3) -0.014(2)
C40 0.057(3) 0.054(3) 0.054(3) 0.003(2) -0.025(2) -0.009(2)

loop_
_atom_site_label
_atom_site_fract_x
_atom_site_fract_y
_atom_site_fract_z
_atom_site_U_iso_or_equiv
_atom_site_thermal_displace_type
_atom_site_calc_flag
_atom_site_calc_attached_atom
O1 0.7329(8) 0.1713 0.9625(3) 0.0663 Uani ? ?
O2 0.4005(8) 0.0313(3) 0.6774(2) 0.0585 Uani ? ?
O3 0.0067(8) 0.3037(3) 0.8282(3) 0.0656 Uani ? ?
O4 0.0395(8) 0.1182(3) 0.6368(2) 0.0606 Uani ? ?
O5 0.7489(7) -0.0560(3) 0.7154(2) 0.0532 Uani ? ?
O6 1.3240(7) -0.0276(3) 0.9638(3) 0.0559 Uani ? ?
O7 1.3703(8) -0.1403(3) 0.9813(3) 0.0661 Uani ? ?
O8 -0.6185(7) 0.1427(3) 0.4190(3) 0.0592 Uani ? ?
O9 -1.4549(6) 0.2851(3) 0.2950(2) 0.0489 Uani ? ?
O10 -1.0661(8) -0.0024(3) 0.1971(3) 0.0614 Uani ? ?
O11 -1.5707(7) 0.1979(3) 0.1779(2) 0.0558 Uani ? ?
O12 -1.3459(6) 0.3741(3) 0.4063(2) 0.0430 Uani ? ?
O13 -0.6270(6) 0.3471(3) 0.6093(2) 0.0508 Uani ? ?
O14 -0.5799(6) 0.4612(3) 0.6209(2) 0.0559 Uani ? ?
C1 0.1050(10) 0.2464(3) 0.8031(3) 0.0473 Uani ? ?
C2 0.3169(10) 0.2214(3) 0.8577(3) 0.0474 Uani ? ?
C3 0.4327(8) 0.1630(3) 0.8369(3) 0.0377 Uani ? ?
C4 0.6582(9) 0.1403(3) 0.8972(3) 0.0430 Uani ? ?
C5 0.7867(9) 0.0775(3) 0.8774(3) 0.0379 Uani ? ?
C6 0.9978(9) 0.0567(3) 0.9338(3) 0.0457 Uani ? ?
C7 1.1131(8) -0.0012(3) 0.9143(3) 0.0432 Uani ? ?
C8 1.0319(8) -0.0390(3) 0.8419(3) 0.0388 Uani ? ?
C9 0.8237(9) -0.0182(3) 0.7849(3) 0.0384 Uani ? ?
C10 0.6966(9) 0.0417(3) 0.8020(3) 0.0380 Uani ? ?
C11 0.4725(9) 0.0644(3) 0.7425(3) 0.0403 Uani ? ?
C12 0.3429(8) 0.1269(3) 0.7614(3) 0.0380 Uani ? ?
C13 0.1281(9) 0.1525(3) 0.7080(3) 0.0444 Uani ? ?
C14 0.0085(10) 0.2114(3) 0.7294(3) 0.0489 Uani ? ?
C15 1.1984(10) -0.1003(3) 0.8429(3) 0.0486 Uani ? ?
C16 1.3967(10) -0.0888(4) 0.9246(4) 0.0576 Uani ? ?
C17 1.1133(12) -0.1677(4) 0.9613(4) 0.0629 Uani ? ?
C18 1.0631(11) -0.1644(3) 0.8645(4) 0.0527 Uani ? ?
C19 -0.2094(11) 0.3316(4) 0.7759(5) 0.0683 Uani ? ?
C20 -0.1722(10) 0.1438(3) 0.5805(3) 0.0553 Uani ? ?
C21 -1.1249(10) 0.0592(3) 0.2225(3) 0.0443 Uani ? ?
C22 -0.9520(9) 0.0859(3) 0.2898(3) 0.0433 Uani ? ?
C23 -0.9982(8) 0.1483(3) 0.3198(3) 0.0372 Uani ? ?
C24 -0.8114(8) 0.1743(3) 0.3916(3) 0.0384 Uani ? ?
C25 -0.8684(8) 0.2385(3) 0.4302(3) 0.0361 Uani ? ?
C26 -0.7041(8) 0.2608(3) 0.5022(3) 0.0412 Uani ? ?
C27 -0.7666(8) 0.3202(3) 0.5387(3) 0.0400 Uani ? ?
C28 -0.9780(8) 0.3578(3) 0.5070(3) 0.0377 Uani ? ?
C29 -1.1424(8) 0.3363(3) 0.4360(3) 0.0361 Uani ? ?
C30 -1.0878(8) 0.2750(3) 0.3962(3) 0.0338 Uani ? ?
C31 -1.2652(8) 0.2511(3) 0.3228(3) 0.0346 Uani ? ?
C32 -1.2133(8) 0.1869(3) 0.2847(3) 0.0366 Uani ? ?
C33 -1.3752(8) 0.1600(3) 0.2143(3) 0.0393 Uani ? ?
C34 -1.3336(9) 0.0964(3) 0.1845(3) 0.0446 Uani ? ?
C35 -0.9866(8) 0.4188(3) 0.5616(3) 0.0414 Uani ? ?
C36 -0.7459(9) 0.4094(3) 0.6290(3) 0.0466 Uani ? ?
C37 -0.6359(10) 0.4879(3) 0.5346(4) 0.0563 Uani ? ?
C38 -0.9278(9) 0.4830(3) 0.5157(3) 0.0471 Uani ? ?
C39 -1.2475(15) -0.0328(3) 0.1320(4) 0.0692 Uani ? ?
C40 -1.7350(11) 0.1734(4) 0.1046(4) 0.0575 Uani ? ?
H1 0.6162 -0.0291 0.6798 0.0609 Uani ? ?
H2 0.3770 0.2452 0.9103 0.0586 Uani ? ?
H6 1.0556 0.0830 0.9846 0.0588 Uani ? ?
H12 -1.4825 0.3480 0.3600 0.0527 Uani ? ?
H14 -0.1369 0.2285 0.6934 0.0588 Uani ? ?
H15 1.2829 -0.1018 0.7919 0.0608 Uani ? ?
H16 1.5695 -0.0840 0.9104 0.0734 Uani ? ?
H17a 1.1144 -0.2111 0.9794 0.0787 Uani ? ?
H17b 0.9876 -0.1424 0.9876 0.0787 Uani ? ?
H18a 0.8849 -0.1601 0.8473 0.0701 Uani ? ?
H18b 1.1406 -0.1985 0.8391 0.0701 Uani ? ?
H19a -0.2642 0.3728 0.8022 0.0919 Uani ? ?
H19b -0.1659 0.3426 0.7199 0.0919 Uani ? ?
H19c -0.3525 0.3027 0.7718 0.0919 Uani ? ?
H20a -0.1289 0.1873 0.5590 0.0749 Uani ? ?
H20b -0.2140 0.1158 0.5338 0.0749 Uani ? ?
H20c -0.3199 0.1500 0.6122 0.0749 Uani ? ?
H22 -0.8063 0.0628 0.3141 0.0551 Uani ? ?
H26 -0.5527 0.2383 0.5241 0.0533 Uani ? ?
H34 -1.4436 0.0802 0.1388 0.0572 Uani ? ?
H35 -1.1477 0.4237 0.5876 0.0555 Uani ? ?
H36 -0.7999 0.4113 0.6860 0.0577 Uani ? ?
H37a -0.5803 0.5345 0.5328 0.0712 Uani ? ?
H37b -0.5505 0.4645 0.4945 0.0712 Uani ? ?
H38a -0.9774 0.4816 0.4549 0.0630 Uani ? ?
H38b -1.0107 0.5213 0.5384 0.0630 Uani ? ?
H39a -1.4148 -0.0328 0.1502 0.0927 Uani ? ?
H39b -1.2559 -0.0046 0.0795 0.0927 Uani ? ?
H39c -1.1885 -0.0736 0.1191 0.0927 Uani ? ?
H40a -1.8640 0.2069 0.0866 0.0720 Uani ? ?
H40b -1.6288 0.1680 0.0585 0.0720 Uani ? ?
H40c -1.8104 0.1353 0.1193 0.0720 Uani ? ?

loop_
_geom_bond_atom_site_label_1
_geom_bond_atom_site_label_2
_geom_bond_site_symmetry_1
_geom_bond_site_symmetry_2
_geom_bond_distance
_geom_bond_publ_flag
O1 C4 . . 1.218(6) no
O2 C11 . . 1.236(6) no
O3 C1 . . 1.344(6) no
O3 C19 . . 1.422(6) no
O4 C13 . . 1.342(6) no
O4 C20 . . 1.420(5) no
O5 C9 . . 1.344(5) no
O5 H1 . . 0.994 no
O6 C7 . . 1.370(5) no
O6 C16 . . 1.451(7) no
O7 C16 . . 1.382(7) no
O7 C17 . . 1.441(7) no
O8 C24 . . 1.221(5) no
O9 C31 . . 1.236(5) no
O10 C21 . . 1.354(6) no
O10 C39 . . 1.438(6) no
O11 C33 . . 1.343(5) no
O11 C40 . . 1.430(5) no
O12 C29 . . 1.339(4) no
O12 H12 . . 1.087 no
O13 C27 . . 1.357(5) no
O13 C36 . . 1.452(6) no
O14 C36 . . 1.370(7) no
O14 C37 . . 1.443(7) no
C1 C2 . . 1.401(6) no
C1 C14 . . 1.390(7) no
C2 C3 . . 1.381(7) no
C2 H2 . . 0.969 no
C3 C4 . . 1.483(6) no
C3 C12 . . 1.415(6) no
C4 C5 . . 1.486(6) no
C5 C6 . . 1.385(6) no
C5 C10 . . 1.410(6) no
C6 C7 . . 1.367(7) no
C6 H6 . . 0.971 no
C7 C8 . . 1.385(6) no
C8 C9 . . 1.380(6) no
C8 C15 . . 1.511(7) no
C9 C10 . . 1.420(6) no
C10 C11 . . 1.471(6) no
C11 C12 . . 1.478(6) no
C12 C13 . . 1.408(6) no
C13 C14 . . 1.402(7) no
C14 H14 . . 0.951 no
C15 C16 . . 1.555(8) no
C15 C18 . . 1.531(7) no
C15 H15 . . 0.945 no
C16 H16 . . 0.948 no
C17 C18 . . 1.496(8) no
C17 H17a . . 0.924 no
C17 H17b . . 0.956 no
C18 H18a . . 0.933 no
C18 H18b . . 0.910 no
C19 H19a . . 0.985 no
C19 H19b . . 0.948 no
C19 H19c . . 0.940 no
C20 H20a . . 0.977 no
C20 H20b . . 0.927 no
C20 H20c . . 0.961 no
C21 C22 . . 1.404(6) no
C21 C34 . . 1.392(6) no
C22 C23 . . 1.378(6) no
C22 H22 . . 0.930 no
C23 C24 . . 1.487(6) no
C23 C32 . . 1.418(5) no
C24 C25 . . 1.477(6) no
C25 C26 . . 1.399(5) no
C25 C30 . . 1.406(5) no
C26 C27 . . 1.386(6) no
C26 H26 . . 0.936 no
C27 C28 . . 1.376(6) no
C28 C29 . . 1.385(5) no
C28 C35 . . 1.502(6) no
C29 C30 . . 1.430(6) no
C30 C31 . . 1.462(5) no
C31 C32 . . 1.466(6) no
C32 C33 . . 1.410(6) no
C33 C34 . . 1.395(6) no
C34 H34 . . 0.918 no
C35 C36 . . 1.545(6) no
C35 C38 . . 1.531(7) no
C35 H35 . . 0.970 no
C36 H36 . . 0.956 no
C37 C38 . . 1.507(7) no
C37 H37a . . 0.989 no
C37 H37b . . 0.931 no
C38 H38a . . 0.950 no
C38 H38b . . 0.972 no
C39 H39a . . 0.939 no
C39 H39b . . 0.992 no
C39 H39c . . 0.911 no
C40 H40a . . 0.971 no
C40 H40b . . 0.955 no
C40 H40c . . 0.906 no

_cod_duplicate_entry 2003199
